data_4118386
loop_
_publ_author_name
'Shaoguang Zhang'
'Junnian Wei'
'Ming Zhan'
'Qian Luo'
'Chao Wang'
'Wen-Xiong Zhang'
'Zhenfeng Xi'

_publ_section_title
;
 2,6-Diazasemibullvalenes: Synthesis, Structural Characterization,
 Reaction Chemistry, and Theoretical Analysis
;
_journal_name_full 'Journal of the American Chemical Society'
_journal_page_first 11964
_journal_page_last 11967
_journal_paper_doi 10.1021/ja305581f
_journal_volume 134
_journal_year 2012
_chemical_formula_sum 'C25 H33 N3 O'
_chemical_formula_weight 391.54
_chemical_name_systematic
; 
 ? 
;
_space_group_IT_number 110
_symmetry_cell_setting tetragonal
_symmetry_space_group_name_Hall 'I 4bw -2c'
_symmetry_space_group_name_H-M 'I 41 c d'
_atom_sites_solution_hydrogens geom
_atom_sites_solution_primary direct
_atom_sites_solution_secondary difmap
_audit_creation_method SHELXL-97
_cell_angle_alpha 90.00
_cell_angle_beta 90.00
_cell_angle_gamma 90.00
_cell_formula_units_Z 16
_cell_length_a 23.684(3)
_cell_length_b 23.684(3)
_cell_length_c 16.094(3)
_cell_measurement_temperature 293(2)
_cell_measurement_theta_max 27.65
_cell_measurement_theta_min 1.72
_cell_volume 9028(2)
_computing_cell_refinement Rapid-AUTO
_computing_data_collection 'Rapid-AUTO (Rigaku,2000)'
_computing_data_reduction 'CrystalStructure (Rigaku/MSC,2000)'
_computing_molecular_graphics 'Siemens SHELXTL V4.2,(Sheldrick,1990)'
_computing_publication_material SHELXL-97,(Sheldrick,1997)
_computing_structure_refinement SHELXL-97,(Sheldrick,1997)
_computing_structure_solution SHELXS-97,(Sheldrick,1997)
_diffrn_ambient_temperature 293(2)
_diffrn_detector_area_resol_mean 10.00
_diffrn_measured_fraction_theta_full 0.990
_diffrn_measured_fraction_theta_max 0.990
_diffrn_measurement_device_type 'Rigaku RAXIS RAPID IP'
_diffrn_measurement_method \W
_diffrn_radiation_monochromator graphite
_diffrn_radiation_source 'fine-focus sealed tube'
_diffrn_radiation_type MoK\a
_diffrn_radiation_wavelength 0.71073
_diffrn_reflns_av_R_equivalents 0.1853
_diffrn_reflns_av_sigmaI/netI 0.4071
_diffrn_reflns_limit_h_max 30
_diffrn_reflns_limit_h_min -30
_diffrn_reflns_limit_k_max 30
_diffrn_reflns_limit_k_min -16
_diffrn_reflns_limit_l_max 20
_diffrn_reflns_limit_l_min -16
_diffrn_reflns_number 9877
_diffrn_reflns_theta_full 27.65
_diffrn_reflns_theta_max 27.65
_diffrn_reflns_theta_min 1.72
_diffrn_standards_decay_% 0
_diffrn_standards_interval_count 0
_diffrn_standards_interval_time 0
_diffrn_standards_number 0
_exptl_absorpt_coefficient_mu 0.071
_exptl_absorpt_correction_T_max 0.9860
_exptl_absorpt_correction_T_min 0.9791
_exptl_absorpt_correction_type empirical
_exptl_absorpt_process_details
; 
                                  HIGASHI, T. (1995). Abscor-empirical 
                                  Absorption Correction based on Fourier 
                                  Series Approximation. 
                                  Rigaku Corporation,Tokyo,Japan. 
;
_exptl_crystal_density_diffrn 1.152
_exptl_crystal_F_000 3392
_exptl_crystal_size_max 0.30
_exptl_crystal_size_mid 0.30
_exptl_crystal_size_min 0.20
_refine_diff_density_max 0.443
_refine_diff_density_min -0.372
_refine_diff_density_rms 0.121
_refine_ls_abs_structure_details 'Flack H D (1983), Acta Cryst. A39, 876-881'
_refine_ls_abs_structure_Flack -7(5)
_refine_ls_extinction_coef 0.0151(8)
_refine_ls_extinction_expression Fc^*^=kFc[1+0.001xFc^2^\l^3^/sin(2\q)]^-1/4^
_refine_ls_extinction_method SHELXL
_refine_ls_goodness_of_fit_ref 0.971
_refine_ls_hydrogen_treatment none
_refine_ls_matrix_type full
_refine_ls_number_parameters 269
_refine_ls_number_reflns 4654
_refine_ls_number_restraints 1
_refine_ls_restrained_S_all 0.971
_refine_ls_R_factor_all 0.2207
_refine_ls_R_factor_gt 0.0725
_refine_ls_shift/su_max 0.000
_refine_ls_shift/su_mean 0.000
_refine_ls_structure_factor_coef Fsqd
_refine_ls_weighting_details 'calc w=1/[\s^2^(Fo^2^)+(0.0350P)^2^+0.0000P] where P=(Fo^2^+2Fc^2^)/3'
_refine_ls_weighting_scheme calc
_refine_ls_wR_factor_gt 0.1431
_refine_ls_wR_factor_ref 0.2163
_reflns_number_gt 1238
_reflns_number_total 4654
_reflns_threshold_expression >2sigma(I)
_cod_data_source_file ja305581f_si_005.cif
_cod_data_source_block zsg56e
_cod_original_cell_volume 9028(3)
_cod_database_code 4118386

loop_
_symmetry_equiv_pos_as_xyz
'x, y, z'
'-x+1/2, -y+1/2, z+1/2'
'-y, x+1/2, z+1/4'
'y+1/2, -x, z+3/4'
'x, -y, z+1/2'
'-x+1/2, y+1/2, z'
'-y, -x+1/2, z+3/4'
'y+1/2, x, z+1/4'
'x+1/2, y+1/2, z+1/2'
'-x+1, -y+1, z+1'
'-y+1/2, x+1, z+3/4'
'y+1, -x+1/2, z+5/4'
'x+1/2, -y+1/2, z+1'
'-x+1, y+1, z+1/2'
'-y+1/2, -x+1, z+5/4'
'y+1, x+1/2, z+3/4'

loop_
_atom_site_label
_atom_site_type_symbol
_atom_site_fract_x
_atom_site_fract_y
_atom_site_fract_z
_atom_site_U_iso_or_equiv
_atom_site_adp_type
_atom_site_occupancy
_atom_site_symmetry_multiplicity
_atom_site_calc_flag
_atom_site_refinement_flags
C1 C 0.0375(3) 0.1833(3) 0.6318(5) 0.0398(19) Uani 1 1 d .
C2 C 0.0992(4) 0.2013(3) 0.6426(4) 0.049(2) Uani 1 1 d .
H2 H 0.1253 0.1733 0.6194 0.058 Uiso 1 1 calc R
C3 C 0.1011(3) 0.2560(3) 0.5947(4) 0.044(2) Uani 1 1 d .
C4 C 0.0437(3) 0.3342(3) 0.6380(5) 0.046(2) Uani 1 1 d .
C5 C 0.0226(3) 0.3137(3) 0.5682(5) 0.052(2) Uani 1 1 d .
H5 H -0.0048 0.3324 0.5374 0.062 Uiso 1 1 calc R
C6 C 0.0470(4) 0.2567(4) 0.5424(4) 0.053(2) Uani 1 1 d .
C7 C 0.0524(4) 0.2463(4) 0.4526(5) 0.067(3) Uani 1 1 d .
H7A H 0.0546 0.2059 0.4431 0.080 Uiso 1 1 calc R
H7B H 0.0188 0.2602 0.4248 0.080 Uiso 1 1 calc R
C8 C 0.1020(5) 0.2731(5) 0.4155(6) 0.094(4) Uani 1 1 d .
H8A H 0.0989 0.3138 0.4204 0.112 Uiso 1 1 calc R
H8B H 0.1043 0.2636 0.3570 0.112 Uiso 1 1 calc R
C9 C 0.1539(5) 0.2531(4) 0.4595(6) 0.097(4) Uani 1 1 d .
H9A H 0.1871 0.2674 0.4310 0.116 Uiso 1 1 calc R
H9B H 0.1553 0.2122 0.4580 0.116 Uiso 1 1 calc R
C10 C 0.1547(4) 0.2734(4) 0.5514(5) 0.065(3) Uani 1 1 d .
H10A H 0.1869 0.2571 0.5799 0.078 Uiso 1 1 calc R
H10B H 0.1584 0.3142 0.5531 0.078 Uiso 1 1 calc R
C11 C 0.0269(4) 0.3844(3) 0.6867(5) 0.049(2) Uani 1 1 d .
C12 C -0.0126(4) 0.4211(4) 0.6334(6) 0.086(3) Uani 1 1 d .
H12A H 0.0066 0.4321 0.5834 0.129 Uiso 1 1 calc R
H12B H -0.0231 0.4542 0.6642 0.129 Uiso 1 1 calc R
H12C H -0.0458 0.3999 0.6195 0.129 Uiso 1 1 calc R
C13 C 0.0780(3) 0.4200(3) 0.7082(6) 0.068(3) Uani 1 1 d .
H13A H 0.1047 0.3975 0.7387 0.102 Uiso 1 1 calc R
H13B H 0.0665 0.4515 0.7416 0.102 Uiso 1 1 calc R
H13C H 0.0953 0.4335 0.6581 0.102 Uiso 1 1 calc R
C14 C -0.0037(4) 0.3661(3) 0.7650(5) 0.067(3) Uani 1 1 d .
H14A H -0.0353 0.3427 0.7504 0.101 Uiso 1 1 calc R
H14B H -0.0169 0.3988 0.7944 0.101 Uiso 1 1 calc R
H14C H 0.0217 0.3451 0.7998 0.101 Uiso 1 1 calc R
C15 C 0.0112(4) 0.1361(4) 0.6802(5) 0.057(2) Uani 1 1 d .
C16 C -0.0417(4) 0.1169(4) 0.6363(6) 0.086(3) Uani 1 1 d .
H16A H -0.0663 0.1486 0.6278 0.129 Uiso 1 1 calc R
H16B H -0.0606 0.0891 0.6696 0.129 Uiso 1 1 calc R
H16C H -0.0319 0.1007 0.5836 0.129 Uiso 1 1 calc R
C17 C 0.0494(4) 0.0849(4) 0.6930(6) 0.084(3) Uani 1 1 d .
H17A H 0.0624 0.0715 0.6401 0.126 Uiso 1 1 calc R
H17B H 0.0286 0.0555 0.7204 0.126 Uiso 1 1 calc R
H17C H 0.0812 0.0955 0.7265 0.126 Uiso 1 1 calc R
C18 C -0.0054(5) 0.1590(4) 0.7648(5) 0.094(3) Uani 1 1 d .
H18A H 0.0277 0.1631 0.7986 0.140 Uiso 1 1 calc R
H18B H -0.0312 0.1332 0.7911 0.140 Uiso 1 1 calc R
H18C H -0.0234 0.1951 0.7583 0.140 Uiso 1 1 calc R
C19 C 0.1035(3) 0.2756(3) 0.7370(5) 0.045(2) Uani 1 1 d .
C20 C 0.1487(4) 0.1872(3) 0.7835(5) 0.048(2) Uani 1 1 d .
C21 C 0.1930(3) 0.1522(4) 0.7544(5) 0.056(2) Uani 1 1 d .
H21 H 0.2008 0.1499 0.6979 0.068 Uiso 1 1 calc R
C22 C 0.2246(4) 0.1214(4) 0.8113(6) 0.064(3) Uani 1 1 d .
H22 H 0.2537 0.0983 0.7925 0.076 Uiso 1 1 calc R
C23 C 0.2140(4) 0.1246(4) 0.8919(6) 0.068(3) Uani 1 1 d .
H23 H 0.2358 0.1039 0.9290 0.081 Uiso 1 1 calc R
C24 C 0.1717(5) 0.1576(4) 0.9210(5) 0.075(3) Uani 1 1 d .
H24 H 0.1647 0.1590 0.9778 0.090 Uiso 1 1 calc R
C25 C 0.1378(4) 0.1902(4) 0.8659(5) 0.064(3) Uani 1 1 d .
H25 H 0.1089 0.2131 0.8861 0.077 Uiso 1 1 calc R
N1 N 0.0112(3) 0.2111(3) 0.5781(4) 0.0467(17) Uani 1 1 d .
N2 N 0.0892(3) 0.2981(3) 0.6615(3) 0.0442(18) Uani 1 1 d .
N3 N 0.1164(3) 0.2191(3) 0.7258(4) 0.0453(17) Uani 1 1 d .
O1 O 0.1065(2) 0.3011(2) 0.8026(3) 0.0562(17) Uani 1 1 d .

loop_
_atom_site_aniso_label
_atom_site_aniso_U_11
_atom_site_aniso_U_22
_atom_site_aniso_U_33
_atom_site_aniso_U_23
_atom_site_aniso_U_13
_atom_site_aniso_U_12
C1 0.036(5) 0.042(5) 0.042(5) -0.007(4) -0.003(4) 0.004(4)
C2 0.063(6) 0.051(6) 0.033(4) -0.010(4) 0.000(4) 0.011(4)
C3 0.057(6) 0.041(5) 0.035(4) 0.006(4) 0.008(5) -0.001(4)
C4 0.042(5) 0.040(5) 0.055(6) 0.014(5) -0.009(4) 0.002(4)
C5 0.062(6) 0.036(5) 0.056(5) 0.009(5) -0.011(5) 0.008(4)
C6 0.054(6) 0.069(7) 0.038(4) 0.001(5) -0.017(4) -0.003(5)
C7 0.091(8) 0.054(7) 0.055(6) 0.005(5) -0.003(5) -0.012(5)
C8 0.135(11) 0.096(9) 0.049(6) -0.010(6) -0.025(7) 0.026(9)
C9 0.134(11) 0.066(7) 0.091(8) -0.021(6) 0.075(8) -0.029(7)
C10 0.081(7) 0.058(6) 0.056(6) -0.010(5) -0.005(6) 0.010(5)
C11 0.056(6) 0.033(5) 0.058(5) -0.007(4) -0.007(5) 0.008(4)
C12 0.096(8) 0.057(6) 0.106(8) -0.005(6) -0.044(7) 0.033(6)
C13 0.073(7) 0.048(6) 0.084(7) -0.006(5) -0.009(6) -0.002(5)
C14 0.052(6) 0.079(7) 0.070(7) -0.018(5) 0.006(5) -0.009(5)
C15 0.077(7) 0.053(6) 0.039(5) 0.000(4) 0.009(5) -0.022(6)
C16 0.094(8) 0.079(8) 0.085(7) -0.002(6) -0.013(6) -0.030(6)
C17 0.108(9) 0.068(7) 0.077(7) 0.025(5) -0.016(6) 0.001(6)
C18 0.121(9) 0.088(8) 0.072(7) -0.011(6) 0.033(7) -0.031(7)
C19 0.037(5) 0.044(5) 0.055(5) -0.006(5) -0.006(4) 0.003(4)
C20 0.067(7) 0.034(5) 0.044(5) -0.001(4) 0.001(5) -0.003(4)
C21 0.055(6) 0.063(7) 0.050(5) -0.003(5) 0.003(5) 0.000(5)
C22 0.063(7) 0.064(7) 0.065(7) 0.008(5) 0.008(6) 0.017(5)
C23 0.089(8) 0.052(6) 0.062(7) 0.008(5) -0.013(6) 0.020(6)
C24 0.118(10) 0.064(7) 0.044(6) 0.008(5) -0.020(6) 0.003(6)
C25 0.091(8) 0.054(6) 0.048(6) -0.004(5) -0.001(5) 0.014(5)
N1 0.049(5) 0.045(4) 0.046(4) -0.004(4) -0.004(4) -0.005(4)
N2 0.056(5) 0.046(4) 0.030(3) 0.000(3) -0.009(3) -0.008(4)
N3 0.057(5) 0.037(4) 0.041(4) -0.003(3) -0.008(3) 0.014(3)
O1 0.083(4) 0.044(3) 0.041(3) -0.008(3) -0.014(3) 0.009(3)

loop_
_atom_type_symbol
_atom_type_description
_atom_type_scat_dispersion_real
_atom_type_scat_dispersion_imag
_atom_type_scat_source
C C 0.0033 0.0016 'International Tables Vol C Tables 4.2.6.8 and 6.1.1.4'
H H 0.0000 0.0000 'International Tables Vol C Tables 4.2.6.8 and 6.1.1.4'
N N 0.0061 0.0033 'International Tables Vol C Tables 4.2.6.8 and 6.1.1.4'
O O 0.0106 0.0060 'International Tables Vol C Tables 4.2.6.8 and 6.1.1.4'

loop_
_geom_angle_atom_site_label_1
_geom_angle_atom_site_label_2
_geom_angle_atom_site_label_3
_geom_angle
N1 C1 C15 123.0(8)
N1 C1 C2 113.9(7)
C15 C1 C2 123.1(7)
N3 C2 C3 102.2(6)
N3 C2 C1 116.7(6)
C3 C2 C1 102.1(7)
N3 C2 H2 111.7
C3 C2 H2 111.7
C1 C2 H2 111.7
N2 C3 C10 108.1(6)
N2 C3 C2 101.5(6)
C10 C3 C2 119.7(7)
N2 C3 C6 103.4(6)
C10 C3 C6 116.6(6)
C2 C3 C6 105.4(7)
C5 C4 N2 106.9(7)
C5 C4 C11 130.1(8)
N2 C4 C11 123.1(7)
C4 C5 C6 114.5(7)
C4 C5 H5 122.8
C6 C5 H5 122.8
C7 C6 N1 108.0(7)
C7 C6 C5 116.7(8)
N1 C6 C5 108.7(6)
C7 C6 C3 117.6(8)
N1 C6 C3 104.8(6)
C5 C6 C3 100.1(6)
C8 C7 C6 113.4(8)
C8 C7 H7A 108.9
C6 C7 H7A 108.9
C8 C7 H7B 108.9
C6 C7 H7B 108.9
H7A C7 H7B 107.7
C7 C8 C9 109.3(9)
C7 C8 H8A 109.8
C9 C8 H8A 109.8
C7 C8 H8B 109.8
C9 C8 H8B 109.8
H8A C8 H8B 108.3
C8 C9 C10 111.2(8)
C8 C9 H9A 109.4
C10 C9 H9A 109.4
C8 C9 H9B 109.4
C10 C9 H9B 109.4
H9A C9 H9B 108.0
C3 C10 C9 110.3(8)
C3 C10 H10A 109.6
C9 C10 H10A 109.6
C3 C10 H10B 109.6
C9 C10 H10B 109.6
H10A C10 H10B 108.1
C4 C11 C13 110.7(7)
C4 C11 C14 109.8(6)
C13 C11 C14 110.5(7)
C4 C11 C12 108.9(7)
C13 C11 C12 107.4(7)
C14 C11 C12 109.5(7)
C11 C12 H12A 109.5
C11 C12 H12B 109.5
H12A C12 H12B 109.5
C11 C12 H12C 109.5
H12A C12 H12C 109.5
H12B C12 H12C 109.5
C11 C13 H13A 109.5
C11 C13 H13B 109.5
H13A C13 H13B 109.5
C11 C13 H13C 109.5
H13A C13 H13C 109.5
H13B C13 H13C 109.5
C11 C14 H14A 109.5
C11 C14 H14B 109.5
H14A C14 H14B 109.5
C11 C14 H14C 109.5
H14A C14 H14C 109.5
H14B C14 H14C 109.5
C1 C15 C16 109.1(7)
C1 C15 C18 108.0(7)
C16 C15 C18 108.2(8)
C1 C15 C17 114.6(8)
C16 C15 C17 108.4(8)
C18 C15 C17 108.4(8)
C15 C16 H16A 109.5
C15 C16 H16B 109.5
H16A C16 H16B 109.5
C15 C16 H16C 109.5
H16A C16 H16C 109.5
H16B C16 H16C 109.5
C15 C17 H17A 109.5
C15 C17 H17B 109.5
H17A C17 H17B 109.5
C15 C17 H17C 109.5
H17A C17 H17C 109.5
H17B C17 H17C 109.5
C15 C18 H18A 109.5
C15 C18 H18B 109.5
H18A C18 H18B 109.5
C15 C18 H18C 109.5
H18A C18 H18C 109.5
H18B C18 H18C 109.5
O1 C19 N2 126.1(7)
O1 C19 N3 125.5(7)
N2 C19 N3 108.4(7)
C25 C20 C21 119.8(8)
C25 C20 N3 120.7(8)
C21 C20 N3 119.6(7)
C22 C21 C20 119.3(7)
C22 C21 H21 120.4
C20 C21 H21 120.4
C23 C22 C21 120.8(8)
C23 C22 H22 119.6
C21 C22 H22 119.6
C22 C23 C24 120.9(9)
C22 C23 H23 119.6
C24 C23 H23 119.6
C23 C24 C25 121.0(9)
C23 C24 H24 119.5
C25 C24 H24 119.5
C20 C25 C24 118.3(9)
C20 C25 H25 120.9
C24 C25 H25 120.9
C1 N1 C6 111.5(6)
C19 N2 C4 131.0(7)
C19 N2 C3 109.4(6)
C4 N2 C3 110.6(6)
C19 N3 C20 123.2(6)
C19 N3 C2 109.7(6)
C20 N3 C2 126.5(6)

loop_
_geom_bond_atom_site_label_1
_geom_bond_atom_site_label_2
_geom_bond_distance
C1 N1 1.252(9)
C1 C15 1.497(10)
C1 C2 1.534(10)
C2 N3 1.461(8)
C2 C3 1.508(10)
C2 H2 0.9800
C3 N2 1.492(9)
C3 C10 1.505(11)
C3 C6 1.534(11)
C4 C5 1.322(10)
C4 N2 1.427(9)
C4 C11 1.478(10)
C5 C6 1.526(11)
C5 H5 0.9300
C6 C7 1.472(10)
C6 N1 1.488(9)
C7 C8 1.462(12)
C7 H7A 0.9700
C7 H7B 0.9700
C8 C9 1.495(14)
C8 H8A 0.9700
C8 H8B 0.9700
C9 C10 1.556(11)
C9 H9A 0.9700
C9 H9B 0.9700
C10 H10A 0.9700
C10 H10B 0.9700
C11 C13 1.516(10)
C11 C14 1.517(10)
C11 C12 1.537(10)
C12 H12A 0.9600
C12 H12B 0.9600
C12 H12C 0.9600
C13 H13A 0.9600
C13 H13B 0.9600
C13 H13C 0.9600
C14 H14A 0.9600
C14 H14B 0.9600
C14 H14C 0.9600
C15 C16 1.508(11)
C15 C18 1.518(11)
C15 C17 1.528(11)
C16 H16A 0.9600
C16 H16B 0.9600
C16 H16C 0.9600
C17 H17A 0.9600
C17 H17B 0.9600
C17 H17C 0.9600
C18 H18A 0.9600
C18 H18B 0.9600
C18 H18C 0.9600
C19 O1 1.219(9)
C19 N2 1.368(9)
C19 N3 1.383(9)
C20 C25 1.352(10)
C20 C21 1.416(10)
C20 N3 1.421(9)
C21 C22 1.390(11)
C21 H21 0.9300
C22 C23 1.323(11)
C22 H22 0.9300
C23 C24 1.353(12)
C23 H23 0.9300
C24 C25 1.424(11)
C24 H24 0.9300
C25 H25 0.9300
